data_4500059
loop_
_publ_author_name
'Kenneth E. Maly'
'Thierry Maris'
'Eric Gagnon'
'James D. Wuest'

_publ_section_title
;
 Inclusion Compounds of Hexakis(4-cyanophenyl)benzene: Open Networks
 Maintained by C-H---N Interactions
;
_journal_name_full 'Cryst. Growth & Design'
_journal_page_first 461
_journal_page_last 466
_journal_paper_doi 10.1021/cg050384a
_journal_volume 6
_journal_year 2006
_chemical_compound_source 'Synthesized by the authors. See text'
_chemical_formula_moiety 'C48 H24 N6 , 3(C4 H8 O2)'
_chemical_formula_sum 'C60 H48 N6 O6'
_chemical_formula_weight 949.04
_chemical_name_systematic
; 
 ? 
;
_space_group_IT_number 14
_symmetry_cell_setting monoclinic
_symmetry_space_group_name_Hall '-P 2ybc'
_symmetry_space_group_name_H-M 'P 1 21/c 1'
_atom_sites_solution_hydrogens geom
_atom_sites_solution_primary direct
_atom_sites_solution_secondary difmap
_audit_creation_method SHELXL-97
_cell_angle_alpha 90.00
_cell_angle_beta 91.237(4)
_cell_angle_gamma 90.00
_cell_formula_units_Z 2
_cell_length_a 9.0763(7)
_cell_length_b 14.7937(12)
_cell_length_c 19.3722(14)
_cell_measurement_reflns_used 15544
_cell_measurement_temperature 100(2)
_cell_measurement_theta_max 68.28
_cell_measurement_theta_min 3.76
_cell_volume 2600.5(3)
_computing_cell_refinement 'SMART (Bruker, 2003)'
_computing_data_collection 'SMART (Bruker, 2003)'
_computing_data_reduction 'SAINT (Bruker, 2004)'
_computing_molecular_graphics 'SHELXTL (Bruker, 1997)'
_computing_publication_material 'UdMX (local program)'
_computing_structure_refinement 'SHELXL97 (Sheldrick, 1997)'
_computing_structure_solution 'SHELXS97 (Sheldrick, 1997)'
_diffrn_ambient_temperature 100(2)
_diffrn_measured_fraction_theta_full 0.990
_diffrn_measured_fraction_theta_max 0.990
_diffrn_measurement_device_type 'Bruker Smart 6000'
_diffrn_measurement_method \w
_diffrn_radiation_monochromator 'Montel 200 Optics'
_diffrn_radiation_source 'FR591 Rotating Anode'
_diffrn_radiation_type CuK\a
_diffrn_radiation_wavelength 1.54178
_diffrn_reflns_av_R_equivalents 0.047
_diffrn_reflns_av_sigmaI/netI 0.0234
_diffrn_reflns_limit_h_max 10
_diffrn_reflns_limit_h_min -10
_diffrn_reflns_limit_k_max 17
_diffrn_reflns_limit_k_min -17
_diffrn_reflns_limit_l_max 23
_diffrn_reflns_limit_l_min -23
_diffrn_reflns_number 33034
_diffrn_reflns_theta_full 68.47
_diffrn_reflns_theta_max 68.47
_diffrn_reflns_theta_min 3.76
_diffrn_standards_decay_% 0.45
_diffrn_standards_number 194
_exptl_absorpt_coefficient_mu 0.637
_exptl_absorpt_correction_T_max 0.96000
_exptl_absorpt_correction_T_min 0.7100
_exptl_absorpt_correction_type multi-scan
_exptl_absorpt_process_details 'Sadabs (Sheldrick,1996)'
_exptl_crystal_colour Colourless
_exptl_crystal_density_diffrn 1.212
_exptl_crystal_density_method 'not measured'
_exptl_crystal_description block
_exptl_crystal_F_000 996
_exptl_crystal_size_max 0.23
_exptl_crystal_size_mid 0.13
_exptl_crystal_size_min 0.06
_refine_diff_density_max 0.353
_refine_diff_density_min -0.330
_refine_diff_density_rms 0.083
_refine_ls_extinction_method none
_refine_ls_goodness_of_fit_ref 1.059
_refine_ls_hydrogen_treatment constr
_refine_ls_matrix_type full
_refine_ls_number_parameters 321
_refine_ls_number_reflns 4726
_refine_ls_number_restraints 17
_refine_ls_restrained_S_all 1.058
_refine_ls_R_factor_all 0.0807
_refine_ls_R_factor_gt 0.0798
_refine_ls_shift/su_max 0.000
_refine_ls_shift/su_mean 0.000
_refine_ls_structure_factor_coef Fsqd
_refine_ls_weighting_details 'calc w=1/[\s^2^(Fo^2^)+(0.1536P)^2^] where P=(Fo^2^+2Fc^2^)/3'
_refine_ls_weighting_scheme calc
_refine_ls_wR_factor_gt 0.1899
_refine_ls_wR_factor_ref 0.1904
_reflns_number_gt 4002
_reflns_number_total 4726
_reflns_threshold_expression I>2\s(I)
_cod_data_source_file deposit.cif
_cod_data_source_block jiw900
_cod_original_sg_symbol_H-M P21/c
_cod_database_code 4500059

loop_
_symmetry_equiv_pos_as_xyz
'x, y, z'
'-x, y+1/2, -z+1/2'
'-x, -y, -z'
'x, -y-1/2, z-1/2'

loop_
_atom_site_label
_atom_site_type_symbol
_atom_site_fract_x
_atom_site_fract_y
_atom_site_fract_z
_atom_site_U_iso_or_equiv
_atom_site_adp_type
_atom_site_occupancy
_atom_site_symmetry_multiplicity
_atom_site_calc_flag
_atom_site_refinement_flags
_atom_site_disorder_assembly
_atom_site_disorder_group
C1 C 0.44075(13) 0.02675(9) 0.06328(6) 0.0287(3) Uani 1 1 d . . .
C2 C 0.46191(13) -0.06549(9) 0.04888(6) 0.0290(3) Uani 1 1 d . . .
C3 C 0.47913(13) 0.09219(8) 0.01457(6) 0.0284(3) Uani 1 1 d . . .
C10 C 0.37264(14) 0.05488(8) 0.12965(6) 0.0294(3) Uani 1 1 d . . .
C11 C 0.23372(15) 0.09696(10) 0.12836(7) 0.0357(3) Uani 1 1 d . . .
H11 H 0.1838 0.1069 0.0854 0.043 Uiso 1 1 calc R . .
C12 C 0.16931(16) 0.12397(11) 0.18869(8) 0.0415(4) Uani 1 1 d . . .
H12 H 0.0753 0.1522 0.1875 0.050 Uiso 1 1 calc R . .
C13 C 0.24364(16) 0.10944(11) 0.25157(7) 0.0414(4) Uani 1 1 d . . .
C14 C 0.38095(16) 0.06930(10) 0.25378(7) 0.0388(4) Uani 1 1 d . . .
H14 H 0.4314 0.0603 0.2967 0.047 Uiso 1 1 calc R . .
C15 C 0.44436(15) 0.04233(9) 0.19300(7) 0.0342(3) Uani 1 1 d . . .
H15 H 0.5388 0.0147 0.1945 0.041 Uiso 1 1 calc R . .
C16 C 0.1791(2) 0.14185(14) 0.31491(8) 0.0572(5) Uani 1 1 d . . .
N17 N 0.13124(19) 0.16872(17) 0.36445(8) 0.0842(7) Uani 1 1 d . . .
C20 C 0.41038(14) -0.13558(8) 0.09878(7) 0.0301(3) Uani 1 1 d . . .
C21 C 0.26786(16) -0.16919(10) 0.09128(8) 0.0406(4) Uani 1 1 d . . .
H21 H 0.2065 -0.1489 0.0541 0.049 Uiso 1 1 calc R . .
C22 C 0.21483(17) -0.23170(12) 0.13741(9) 0.0495(4) Uani 1 1 d . . .
H22 H 0.1175 -0.2545 0.1319 0.059 Uiso 1 1 calc R . .
C23 C 0.30430(16) -0.26107(10) 0.19186(8) 0.0425(4) Uani 1 1 d . . .
C24 C 0.44800(17) -0.22882(10) 0.19963(8) 0.0402(4) Uani 1 1 d . . .
H24 H 0.5092 -0.2492 0.2368 0.048 Uiso 1 1 calc R . .
C25 C 0.50073(15) -0.16688(9) 0.15276(7) 0.0357(3) Uani 1 1 d . . .
H25 H 0.5992 -0.1455 0.1574 0.043 Uiso 1 1 calc R . .
C26 C 0.24975(19) -0.32689(14) 0.24013(11) 0.0631(5) Uani 1 1 d . . .
N27 N 0.20689(19) -0.37693(15) 0.27795(12) 0.0942(8) Uani 1 1 d . . .
C30 C 0.46398(14) 0.19032(8) 0.03142(6) 0.0297(3) Uani 1 1 d . . .
C31 C 0.36008(15) 0.24435(9) -0.00347(7) 0.0351(3) Uani 1 1 d . . .
H31 H 0.2982 0.2186 -0.0384 0.042 Uiso 1 1 calc R . .
C32 C 0.34690(17) 0.33508(10) 0.01253(8) 0.0400(4) Uani 1 1 d . . .
H32 H 0.2764 0.3717 -0.0113 0.048 Uiso 1 1 calc R . .
C33 C 0.43752(18) 0.37205(10) 0.06365(8) 0.0414(4) Uani 1 1 d . . .
C34 C 0.54159(17) 0.31976(10) 0.09862(7) 0.0399(4) Uani 1 1 d . . .
H34 H 0.6037 0.3459 0.1333 0.048 Uiso 1 1 calc R . .
C35 C 0.55394(16) 0.22843(9) 0.08232(7) 0.0369(3) Uani 1 1 d . . .
H35 H 0.6245 0.1920 0.1062 0.044 Uiso 1 1 calc R . .
C36 C 0.4238(2) 0.46777(11) 0.08071(8) 0.0509(4) Uani 1 1 d . . .
N37 N 0.4140(2) 0.54160(10) 0.09504(8) 0.0678(5) Uani 1 1 d . . .
C50 C 0.8838(5) 0.3855(3) 0.01113(17) 0.0665(10) Uiso 0.567(3) 1 d PD A 1
H50A H 0.9630 0.3815 -0.0223 0.100 Uiso 0.567(3) 1 calc PR A 1
H50B H 0.8639 0.4491 0.0214 0.100 Uiso 0.567(3) 1 calc PR A 1
H50C H 0.7945 0.3572 -0.0082 0.100 Uiso 0.567(3) 1 calc PR A 1
C51 C 0.9283(3) 0.3392(2) 0.07397(17) 0.0717(10) Uiso 0.567(3) 1 d PD A 1
O51 O 0.9555(4) 0.2603(2) 0.08554(18) 0.0967(11) Uiso 0.567(3) 1 d PD A 1
O52 O 0.9373(5) 0.3996(3) 0.12393(19) 0.1267(15) Uiso 0.567(3) 1 d PD A 1
C52 C 0.9785(6) 0.3702(5) 0.1930(3) 0.125(2) Uiso 0.567(3) 1 d PD A 1
H52A H 0.9452 0.3072 0.1998 0.150 Uiso 0.567(3) 1 calc PR A 1
H52B H 0.9289 0.4088 0.2272 0.150 Uiso 0.567(3) 1 calc PR A 1
C53 C 1.1391(5) 0.3753(4) 0.2044(3) 0.0990(16) Uiso 0.567(3) 1 d PD A 1
H53A H 1.1631 0.3614 0.2528 0.149 Uiso 0.567(3) 1 calc PR A 1
H53B H 1.1734 0.4364 0.1936 0.149 Uiso 0.567(3) 1 calc PR A 1
H53C H 1.1876 0.3316 0.1745 0.149 Uiso 0.567(3) 1 calc PR A 1
C60 C 0.9086(14) 0.3454(8) 0.0161(5) 0.167(5) Uiso 0.433(3) 1 d PD A 2
H60A H 0.8264 0.3619 -0.0150 0.250 Uiso 0.433(3) 1 calc PR A 2
H60B H 0.8935 0.2840 0.0335 0.250 Uiso 0.433(3) 1 calc PR A 2
H60C H 1.0010 0.3478 -0.0091 0.250 Uiso 0.433(3) 1 calc PR A 2
C61 C 0.9158(10) 0.4080(6) 0.0734(4) 0.136(3) Uiso 0.433(3) 1 d PD A 2
O61 O 0.8339(9) 0.4679(5) 0.0914(4) 0.178(3) Uiso 0.433(3) 1 d PD A 2
O62 O 1.0260(8) 0.3825(4) 0.1149(3) 0.143(2) Uiso 0.433(3) 1 d PD A 2
C62 C 1.0548(17) 0.4358(7) 0.1765(5) 0.192(5) Uiso 0.433(3) 1 d PD A 2
H62A H 0.9751 0.4808 0.1818 0.230 Uiso 0.433(3) 1 calc PR A 2
H62B H 1.1487 0.4691 0.1716 0.230 Uiso 0.433(3) 1 calc PR A 2
C63 C 1.064(3) 0.3782(14) 0.2382(6) 0.320(14) Uiso 0.433(3) 1 d PD A 2
H63A H 0.9647 0.3683 0.2558 0.480 Uiso 0.433(3) 1 calc PR A 2
H63B H 1.1250 0.4079 0.2738 0.480 Uiso 0.433(3) 1 calc PR A 2
H63C H 1.1079 0.3199 0.2262 0.480 Uiso 0.433(3) 1 calc PR A 2
C70 C 0.0468(4) 0.47047(19) 0.47272(17) 0.0303(7) Uiso 0.50 1 d P B -1
C71 C 0.1063(4) 0.4469(2) 0.37588(17) 0.0480(7) Uiso 0.50 1 d P B -1
O71 O 0.0446(3) 0.39164(16) 0.47240(12) 0.0516(6) Uiso 0.50 1 d P B -1
O72 O 0.1425(5) 0.5228(3) 0.4192(2) 0.0883(12) Uiso 0.50 1 d P B -1
C72 C 0.1071(5) 0.5074(3) 0.4366(2) 0.0526(10) Uiso 0.50 1 d P B -1
C73 C 0.0092(4) 0.47298(17) 0.49058(16) 0.0281(7) Uiso 0.50 1 d P B -1

loop_
_atom_site_aniso_label
_atom_site_aniso_U_11
_atom_site_aniso_U_22
_atom_site_aniso_U_33
_atom_site_aniso_U_23
_atom_site_aniso_U_13
_atom_site_aniso_U_12
C1 0.0233(6) 0.0326(7) 0.0302(6) -0.0011(5) 0.0031(5) -0.0015(5)
C2 0.0256(6) 0.0310(7) 0.0306(6) -0.0013(5) 0.0045(5) -0.0009(5)
C3 0.0254(6) 0.0279(6) 0.0321(7) -0.0030(5) 0.0040(5) -0.0025(5)
C10 0.0291(7) 0.0266(6) 0.0327(7) -0.0008(5) 0.0050(5) -0.0049(5)
C11 0.0304(7) 0.0449(8) 0.0320(7) -0.0020(6) 0.0044(5) 0.0030(6)
C12 0.0324(7) 0.0532(9) 0.0392(8) -0.0073(6) 0.0040(6) 0.0047(6)
C13 0.0372(8) 0.0525(9) 0.0348(7) -0.0098(6) 0.0067(6) 0.0037(6)
C14 0.0444(8) 0.0445(8) 0.0274(7) -0.0019(6) -0.0009(6) 0.0026(6)
C15 0.0316(7) 0.0377(7) 0.0336(7) -0.0010(5) 0.0038(5) 0.0039(5)
C16 0.0449(9) 0.0899(14) 0.0366(9) -0.0126(8) -0.0030(7) 0.0143(9)
N17 0.0538(10) 0.1536(19) 0.0452(9) -0.0327(10) -0.0008(7) 0.0333(11)
C20 0.0319(7) 0.0283(7) 0.0304(6) -0.0028(5) 0.0058(5) 0.0007(5)
C21 0.0347(8) 0.0427(8) 0.0443(8) 0.0108(6) -0.0014(6) -0.0033(6)
C22 0.0337(8) 0.0547(10) 0.0601(10) 0.0169(8) 0.0024(7) -0.0098(7)
C23 0.0370(8) 0.0430(8) 0.0479(8) 0.0159(7) 0.0099(6) -0.0021(6)
C24 0.0404(8) 0.0402(8) 0.0400(8) 0.0078(6) 0.0033(6) -0.0009(6)
C25 0.0309(7) 0.0393(8) 0.0372(7) 0.0045(6) 0.0037(5) -0.0026(5)
C26 0.0398(9) 0.0726(12) 0.0769(13) 0.0339(10) 0.0027(8) -0.0074(8)
N27 0.0473(9) 0.1185(16) 0.1170(16) 0.0844(14) 0.0025(10) -0.0140(9)
C30 0.0326(7) 0.0286(7) 0.0282(6) -0.0008(5) 0.0079(5) -0.0005(5)
C31 0.0372(7) 0.0332(7) 0.0350(7) -0.0027(5) -0.0002(5) 0.0010(6)
C32 0.0472(9) 0.0340(8) 0.0389(8) -0.0041(6) -0.0012(6) 0.0064(6)
C33 0.0541(9) 0.0319(7) 0.0382(8) -0.0042(6) 0.0038(6) -0.0002(6)
C34 0.0477(8) 0.0356(7) 0.0366(7) -0.0072(6) 0.0013(6) -0.0060(6)
C35 0.0381(8) 0.0326(7) 0.0401(7) 0.0008(6) 0.0014(6) -0.0012(6)
C36 0.0690(11) 0.0411(9) 0.0422(8) -0.0072(7) -0.0084(7) 0.0014(8)
N37 0.1011(13) 0.0415(9) 0.0601(10) -0.0123(7) -0.0182(9) 0.0112(8)

loop_
_atom_type_symbol
_atom_type_description
_atom_type_scat_dispersion_real
_atom_type_scat_dispersion_imag
_atom_type_scat_source
C C 0.0181 0.0091 'International Tables Vol C Tables 4.2.6.8 and 6.1.1.4'
H H 0.0000 0.0000 'International Tables Vol C Tables 4.2.6.8 and 6.1.1.4'
N N 0.0311 0.0180 'International Tables Vol C Tables 4.2.6.8 and 6.1.1.4'
O O 0.0492 0.0322 'International Tables Vol C Tables 4.2.6.8 and 6.1.1.4'

loop_
_geom_angle_atom_site_label_1
_geom_angle_atom_site_label_2
_geom_angle_atom_site_label_3
_geom_angle_site_symmetry_1
_geom_angle_site_symmetry_3
_geom_angle
_geom_angle_publ_flag
C3 C1 C2 . . 119.98(12) y
C3 C1 C10 . . 119.96(11) y
C2 C1 C10 . . 120.03(11) y
C1 C2 C3 . 3_655 120.09(12) y
C1 C2 C20 . . 119.82(11) y
C3 C2 C20 3_655 . 119.91(11) y
C1 C3 C2 . 3_655 119.92(12) y
C1 C3 C30 . . 119.91(11) y
C2 C3 C30 3_655 . 120.11(11) y
C15 C10 C11 . . 118.54(11) y
C15 C10 C1 . . 121.81(11) y
C11 C10 C1 . . 119.63(11) y
C12 C11 C10 . . 120.69(13) y
C12 C11 H11 . . 119.7 ?
C10 C11 H11 . . 119.7 ?
C11 C12 C13 . . 119.32(13) y
C11 C12 H12 . . 120.3 ?
C13 C12 H12 . . 120.3 ?
C14 C13 C12 . . 120.81(13) y
C14 C13 C16 . . 119.75(13) y
C12 C13 C16 . . 119.34(13) y
C13 C14 C15 . . 119.38(13) y
C13 C14 H14 . . 120.3 ?
C15 C14 H14 . . 120.3 ?
C14 C15 C10 . . 121.25(13) y
C14 C15 H15 . . 119.4 ?
C10 C15 H15 . . 119.4 ?
N17 C16 C13 . . 178.3(2) y
C21 C20 C25 . . 119.37(12) y
C21 C20 C2 . . 118.84(12) y
C25 C20 C2 . . 121.78(11) y
C22 C21 C20 . . 120.57(14) y
C22 C21 H21 . . 119.7 ?
C20 C21 H21 . . 119.7 ?
C21 C22 C23 . . 119.72(14) y
C21 C22 H22 . . 120.1 ?
C23 C22 H22 . . 120.1 ?
C22 C23 C24 . . 120.40(13) y
C22 C23 C26 . . 120.01(14) y
C24 C23 C26 . . 119.58(14) y
C25 C24 C23 . . 119.48(14) y
C25 C24 H24 . . 120.3 ?
C23 C24 H24 . . 120.3 ?
C24 C25 C20 . . 120.43(13) y
C24 C25 H25 . . 119.8 ?
C20 C25 H25 . . 119.8 ?
N27 C26 C23 . . 179.1(3) y
C35 C30 C31 . . 119.46(12) y
C35 C30 C3 . . 119.64(12) y
C31 C30 C3 . . 120.90(12) y
C32 C31 C30 . . 120.44(13) y
C32 C31 H31 . . 119.8 ?
C30 C31 H31 . . 119.8 ?
C31 C32 C33 . . 119.35(14) y
C31 C32 H32 . . 120.3 ?
C33 C32 H32 . . 120.3 ?
C32 C33 C34 . . 121.10(13) y
C32 C33 C36 . . 119.48(14) y
C34 C33 C36 . . 119.42(14) y
C33 C34 C35 . . 119.20(13) y
C33 C34 H34 . . 120.4 ?
C35 C34 H34 . . 120.4 ?
C30 C35 C34 . . 120.45(13) y
C30 C35 H35 . . 119.8 ?
C34 C35 H35 . . 119.8 ?
N37 C36 C33 . . 178.83(18) y
O51 C51 O52 . . 120.5(3) y
O51 C51 C50 . . 131.5(3) y
O52 C51 C50 . . 108.0(3) y
C51 O52 C52 . . 119.0(4) y
O52 C52 C53 . . 111.1(5) y
O52 C52 H52A . . 109.4 ?
C53 C52 H52A . . 109.4 ?
O52 C52 H52B . . 109.4 ?
C53 C52 H52B . . 109.4 ?
H52A C52 H52B . . 108 ?
C61 C60 H60A . . 109.5 ?
C61 C60 H60B . . 109.5 ?
H60A C60 H60B . . 109.5 ?
C61 C60 H60C . . 109.5 ?
H60A C60 H60C . . 109.5 ?
H60B C60 H60C . . 109.5 ?
O61 C61 O62 . . 119.5(6) y
O61 C61 C60 . . 132.1(7) y
O62 C61 C60 . . 107.8(6) y
C61 O62 C62 . . 117.7(6) y
O62 C62 C63 . . 111.1(8) y
O62 C62 H62A . . 109.4 ?
C63 C62 H62A . . 109.4 ?
O62 C62 H62B . . 109.4 ?
C63 C62 H62B . . 109.4 ?
H62A C62 H62B . . 108 ?
C62 C63 H63A . . 109.5 ?
C62 C63 H63B . . 109.5 ?
H63A C63 H63B . . 109.5 ?
C62 C63 H63C . . 109.5 ?
H63A C63 H63C . . 109.5 ?
H63B C63 H63C . . 109.5 ?

loop_
_geom_bond_atom_site_label_1
_geom_bond_atom_site_label_2
_geom_bond_site_symmetry_2
_geom_bond_distance
_geom_bond_publ_flag
C1 C3 . 1.4012(18) y
C1 C2 . 1.4068(18) y
C1 C10 . 1.4976(17) y
C2 C3 3_655 1.4078(17) y
C2 C20 . 1.4992(18) y
C3 C2 3_655 1.4078(17) y
C3 C30 . 1.4949(17) y
C10 C15 . 1.3892(19) y
C10 C11 . 1.4059(18) y
C11 C12 . 1.3773(19) y
C11 H11 . 0.95 ?
C12 C13 . 1.396(2) y
C12 H12 . 0.95 ?
C13 C14 . 1.380(2) y
C13 C16 . 1.453(2) y
C14 C15 . 1.3805(19) y
C14 H14 . 0.95 ?
C15 H15 . 0.95 ?
C16 N17 . 1.134(2) y
C20 C21 . 1.390(2) y
C20 C25 . 1.3940(19) y
C21 C22 . 1.380(2) y
C21 H21 . 0.95 ?
C22 C23 . 1.387(2) y
C22 H22 . 0.95 ?
C23 C24 . 1.394(2) y
C23 C26 . 1.445(2) y
C24 C25 . 1.383(2) y
C24 H24 . 0.95 ?
C25 H25 . 0.95 ?
C26 N27 . 1.117(2) y
C30 C35 . 1.3864(19) y
C30 C31 . 1.3991(19) y
C31 C32 . 1.383(2) y
C31 H31 . 0.95 ?
C32 C33 . 1.386(2) y
C32 H32 . 0.95 ?
C33 C34 . 1.386(2) y
C33 C36 . 1.460(2) y
C34 C35 . 1.393(2) y
C34 H34 . 0.95 ?
C35 H35 . 0.95 ?
C36 N37 . 1.131(2) y
C50 C51 . 1.446(4) y
C50 H50a . 0.98 ?
C50 H50b . 0.98 ?
C50 H50c . 0.98 ?
C51 O51 . 1.214(3) y
C51 O52 . 1.318(3) y
O52 C52 . 1.448(4) y
C52 C53 . 1.471(4) y
C52 H52a . 0.99 ?
C52 H52b . 0.99 ?
C53 H53a . 0.98 ?
C53 H53b . 0.98 ?
C53 H53c . 0.98 ?
C60 C61 . 1.446(5) y
C60 H60a . 0.98 ?
C60 H60b . 0.98 ?
C60 H60c . 0.98 ?
C61 O61 . 1.213(5) y
C61 O62 . 1.324(5) y
O62 C62 . 1.449(6) y
C62 C63 . 1.470(6) y
C62 H62a . 0.99 ?
C62 H62b . 0.99 ?
C63 H63a . 0.98 ?
C63 H63b . 0.98 ?
C63 H63c . 0.98 ?
C70 C72 . 1.052(5) y
C70 O71 . 1.166(4) y
C70 O72 . 1.571(5) y
C71 O72 . 1.435(5) y
C71 C72 . 1.478(5) y
O71 C73 . 1.296(3) y
C72 C73 . 1.478(6) y

loop_
_geom_hbond_atom_site_label_D
_geom_hbond_atom_site_label_H
_geom_hbond_atom_site_label_A
_geom_hbond_distance_DH
_geom_hbond_distance_HA
_geom_hbond_distance_DA
_geom_hbond_angle_DHA
_geom_hbond_site_symmetry_A
C11 H11 O71 0.95 2.5 3.447(3) 171.5 4_565
C14 H14 N37 0.95 2.51 3.461(2) 174.7 2_645
C21 H21 O71 0.95 2.4 3.197(3) 141.2 2_545
C22 H22 N17 0.95 2.53 3.469(2) 170.1 2_545

loop_
_geom_torsion_atom_site_label_1
_geom_torsion_atom_site_label_2
_geom_torsion_atom_site_label_3
_geom_torsion_atom_site_label_4
_geom_torsion_site_symmetry_1
_geom_torsion_site_symmetry_4
_geom_torsion
_geom_torsion_publ_flag
C3 C1 C2 C3 . 3_655 -0.4(2) y
C10 C1 C2 C3 . 3_655 177.65(11) y
C3 C1 C2 C20 . . -175.44(11) y
C10 C1 C2 C20 . . 2.56(18) y
C2 C1 C3 C2 . 3_655 0.4(2) y
C10 C1 C3 C2 . 3_655 -177.65(11) y
C2 C1 C3 C30 . . -176.79(11) y
C10 C1 C3 C30 . . 5.21(18) y
C3 C1 C10 C15 . . -114.51(14) y
C2 C1 C10 C15 . . 67.49(17) y
C3 C1 C10 C11 . . 64.10(16) y
C2 C1 C10 C11 . . -113.90(14) y
C15 C10 C11 C12 . . -0.9(2) y
C1 C10 C11 C12 . . -179.57(13) y
C10 C11 C12 C13 . . 0.2(2) y
C11 C12 C13 C14 . . 0.6(2) y
C11 C12 C13 C16 . . 177.02(16) y
C12 C13 C14 C15 . . -0.8(2) y
C16 C13 C14 C15 . . -177.13(15) y
C13 C14 C15 C10 . . 0.0(2) y
C11 C10 C15 C14 . . 0.8(2) y
C1 C10 C15 C14 . . 179.41(12) y
C1 C2 C20 C21 . . 89.77(16) y
C3 C2 C20 C21 3_655 . -85.33(16) y
C1 C2 C20 C25 . . -89.40(16) y
C3 C2 C20 C25 3_655 . 95.50(15) y
C25 C20 C21 C22 . . 1.2(2) y
C2 C20 C21 C22 . . -178.00(14) y
C20 C21 C22 C23 . . 0.2(3) y
C21 C22 C23 C24 . . -0.9(3) y
C21 C22 C23 C26 . . -179.65(17) y
C22 C23 C24 C25 . . 0.3(2) y
C26 C23 C24 C25 . . 179.00(16) y
C23 C24 C25 C20 . . 1.1(2) y
C21 C20 C25 C24 . . -1.9(2) y
C2 C20 C25 C24 . . 177.32(13) y
C1 C3 C30 C35 . . 67.08(17) y
C2 C3 C30 C35 3_655 . -110.06(14) y
C1 C3 C30 C31 . . -112.88(14) y
C2 C3 C30 C31 3_655 . 69.98(16) y
C35 C30 C31 C32 . . 0.0(2) y
C3 C30 C31 C32 . . 179.97(12) y
C30 C31 C32 C33 . . -0.1(2) y
C31 C32 C33 C34 . . 0.4(2) y
C31 C32 C33 C36 . . -179.95(15) y
C32 C33 C34 C35 . . -0.6(2) y
C36 C33 C34 C35 . . 179.80(14) y
C31 C30 C35 C34 . . -0.2(2) y
C3 C30 C35 C34 . . 179.87(12) y
C33 C34 C35 C30 . . 0.4(2) y
O51 C51 O52 C52 . . -0.7(4) y
C50 C51 O52 C52 . . 179.3(4) y
C51 O52 C52 C53 . . 91.2(6) y
O61 C61 O62 C62 . . -7.80(15) y
C60 C61 O62 C62 . . 179.9(1) y
C61 O62 C62 C63 . . 129.00(17) y
